data_7211345
loop_
_publ_author_name
'Yue, Zhong-Cheng'
'Shen, Li-Xia'
'Wu, Huan-Huan'
'Li, Xing-Hui'
'Niu, Yun-Yin'

_publ_section_title
;
 pH-dependent assembly of metal--organic hybrid compounds based on
 octamolybdates and a new flexible multidentate ligand
;
_journal_issue 46
_journal_name_full CrystEngComm
_journal_page_first 9938
_journal_paper_doi 10.1039/c3ce41223g
_journal_volume 15
_journal_year 2013
_chemical_formula_moiety 'C18 H18 Mo1 N6 O4 Zn1, 3(H2 O)'
_chemical_formula_sum 'C18 H24 Mo N6 O7 Zn'
_chemical_formula_weight 597.74
_chemical_name_systematic
;
 ? 
;
_space_group_crystal_system trigonal
_space_group_IT_number 147
_space_group_name_Hall '-P 3'
_space_group_name_H-M_alt 'P -3'
_symmetry_space_group_name_Hall '-P 3'
_symmetry_space_group_name_H-M 'P -3'
_atom_sites_solution_hydrogens geom
_atom_sites_solution_primary direct
_atom_sites_solution_secondary difmap
_audit_creation_date 2013-05-09
_audit_creation_method
;
  Olex2 1.2
  (compiled Apr 23 2013 17:54:37, GUI svn.r4466)
;
_cell_angle_alpha 90.00
_cell_angle_beta 90.00
_cell_angle_gamma 120.00
_cell_formula_units_Z 2
_cell_length_a 11.8441(5)
_cell_length_b 11.8441(5)
_cell_length_c 9.2064(4)
_cell_measurement_reflns_used 1106
_cell_measurement_temperature 291(2)
_cell_measurement_theta_max 26.2090
_cell_measurement_theta_min 3.9690
_cell_volume 1118.47(8)
_computing_cell_refinement
;
CrysAlisPro, Agilent Technologies,
Version 1.171.36.28 (release 01-02-2013 CrysAlis171 .NET)
(compiled Feb  1 2013,16:14:44)
;
_computing_data_collection
;
CrysAlisPro, Agilent Technologies,
Version 1.171.36.28 (release 01-02-2013 CrysAlis171 .NET)
(compiled Feb  1 2013,16:14:44)
;
_computing_data_reduction
;
CrysAlisPro, Agilent Technologies,
Version 1.171.36.28 (release 01-02-2013 CrysAlis171 .NET)
(compiled Feb  1 2013,16:14:44)
;
_computing_molecular_graphics
;
O. V. Dolomanov, L. J. Bourhis, R. J. Gildea, J. A. K. Howard and H. Puschmann,
OLEX2: a complete structure solution, refinement and analysis program.
J. Appl. Cryst. (2009). 42, 339-341.
;
_computing_publication_material
;
O. V. Dolomanov, L. J. Bourhis, R. J. Gildea, J. A. K. Howard and H. Puschmann,
OLEX2: a complete structure solution, refinement and analysis program.
J. Appl. Cryst. (2009). 42, 339-341.
;
_computing_structure_refinement
;
SHELXL, G.M. Sheldrick, Acta Cryst.
(2008). A64, 112-122
;
_computing_structure_solution
;
SHELXS, G.M. Sheldrick, Acta Cryst.
(2008). A64, 112-122
;
_diffrn_ambient_temperature 291.15
_diffrn_detector_area_resol_mean 16.2312
_diffrn_measured_fraction_theta_full 0.997
_diffrn_measured_fraction_theta_max 0.997
_diffrn_measurement_details
;
  1 omega  -21.00   54.00   1.0000    4.0000
omega____ theta____ kappa____ phi______ frames
    -       19.7885  -99.0000    0.0000 75

  2 omega   34.00   73.00   1.0000    4.0000
omega____ theta____ kappa____ phi______ frames
    -       19.7885 -178.0000  150.0000 39
;
_diffrn_measurement_device_type 'Xcalibur, Eos, Gemini'
_diffrn_measurement_method '\w scans'
_diffrn_orient_matrix_UB_11 0.0582784000
_diffrn_orient_matrix_UB_12 -0.0031167000
_diffrn_orient_matrix_UB_13 -0.0004740000
_diffrn_orient_matrix_UB_21 -0.0343734000
_diffrn_orient_matrix_UB_22 -0.0641009000
_diffrn_orient_matrix_UB_23 0.0285610000
_diffrn_orient_matrix_UB_31 -0.0140627000
_diffrn_orient_matrix_UB_32 -0.0255446000
_diffrn_orient_matrix_UB_33 -0.0716331000
_diffrn_radiation_monochromator graphite
_diffrn_radiation_type 'Mo K\a'
_diffrn_radiation_wavelength 0.7107
_diffrn_reflns_av_R_equivalents 0.0191
_diffrn_reflns_av_unetI/netI 0.0412
_diffrn_reflns_limit_h_max 14
_diffrn_reflns_limit_h_min -8
_diffrn_reflns_limit_k_max 9
_diffrn_reflns_limit_k_min -14
_diffrn_reflns_limit_l_max 6
_diffrn_reflns_limit_l_min -11
_diffrn_reflns_number 2458
_diffrn_reflns_theta_full 26.36
_diffrn_reflns_theta_max 26.36
_diffrn_reflns_theta_min 2.97
_diffrn_source 'Enhance (Mo) X-ray Source'
_exptl_absorpt_coefficient_mu 1.686
_exptl_absorpt_correction_T_max 1.00000
_exptl_absorpt_correction_T_min 0.97394
_exptl_absorpt_correction_type multi-scan
_exptl_absorpt_process_details
;
CrysAlisPro, Agilent Technologies,
Version 1.171.36.28 (release 01-02-2013 CrysAlis171 .NET)
(compiled Feb  1 2013,16:14:44)
Empirical absorption correction using spherical harmonics,
 implemented in SCALE3 ABSPACK scaling algorithm.
;
_exptl_crystal_density_diffrn 1.775
_exptl_crystal_density_method 'not measured'
_exptl_crystal_F_000 604
_exptl_crystal_size_max 0.2
_exptl_crystal_size_mid 0.16
_exptl_crystal_size_min 0.14
_refine_diff_density_max 0.716
_refine_diff_density_min -0.703
_refine_diff_density_rms 0.088
_refine_ls_extinction_method none
_refine_ls_goodness_of_fit_ref 1.016
_refine_ls_hydrogen_treatment constr
_refine_ls_matrix_type full
_refine_ls_number_parameters 100
_refine_ls_number_reflns 1542
_refine_ls_number_restraints 0
_refine_ls_restrained_S_all 1.016
_refine_ls_R_factor_all 0.0651
_refine_ls_R_factor_gt 0.0489
_refine_ls_shift/su_max 0.000
_refine_ls_shift/su_mean 0.000
_refine_ls_structure_factor_coef Fsqd
_refine_ls_weighting_details 'calc w=1/[\s^2^(Fo^2^)+(0.1000P)^2^+0.0000P] where P=(Fo^2^+2Fc^2^)/3'
_refine_ls_weighting_scheme calc
_refine_ls_wR_factor_gt 0.1428
_refine_ls_wR_factor_ref 0.1576
_reflns_number_gt 1211
_reflns_number_total 1542
_reflns_threshold_expression >2sigma(I)
_cod_data_source_file c3ce41223g.txt
_cod_data_source_block nyy13050701
_cod_database_code 7211345
_chemical_oxdiff_formula C20H20N4O4Mo1
_reflns_odcompleteness_completeness 99.74
_reflns_odcompleteness_iscentric 1
_reflns_odcompleteness_theta 26.32
_olex2_refinement_description
;
1. Fixed Uiso
 At 1.2 times of:
  All C(H) groups, All C(H,H) groups
 At 1.5 times of:
  All O(H,H) groups
2. Uiso/Uaniso restraints and constraints
Mo1 \\sim O1: within 1.7A with sigma of 0.04 and sigma for terminal atoms of 0.08
3.a Riding coordinates:
 O3(H3A,H3B)
3.b Secondary CH2 refined with riding coordinates:
 C4(H4A,H4B)
3.c Aromatic/amide H refined with riding coordinates:
 C1(H1), C2(H2), C3(H3), C6(H6)
;

loop_
_space_group_symop_id
_space_group_symop_operation_xyz
1 'x, y, z'
2 '-y, x-y, z'
3 '-x+y, -x, z'
4 '-x, -y, -z'
5 'y, -x+y, -z'
6 'x-y, x, -z'

loop_
_atom_site_label
_atom_site_type_symbol
_atom_site_fract_x
_atom_site_fract_y
_atom_site_fract_z
_atom_site_U_iso_or_equiv
_atom_site_adp_type
_atom_site_occupancy
_atom_site_symmetry_multiplicity
_atom_site_calc_flag
_atom_site_refinement_flags
Mo1 Mo 0.3333 0.6667 -0.39501(8) 0.0520(3) Uani 1 3 d S
Zn1 Zn 0.3333 0.6667 -0.00130(10) 0.0416(3) Uani 1 3 d S
O1 O 0.3333 0.6667 -0.2095(6) 0.081(2) Uani 1 3 d S
O2 O 0.4772(6) 0.6927(9) -0.4611(7) 0.180(4) Uani 1 1 d .
O3 O 0.3873(6) 0.4212(5) 0.3626(6) 0.1181(19) Uani 1 1 d .
H3A H 0.4302 0.3861 0.3933 0.177 Uiso 1 1 d R
H3B H 0.3428 0.4239 0.4335 0.177 Uiso 1 1 d R
N1 N 0.4997(3) 0.6800(3) 0.0640(4) 0.0410(8) Uani 1 1 d .
N2 N 0.6722(3) 0.7226(4) 0.1893(4) 0.0468(10) Uani 1 1 d .
C1 C 0.5863(5) 0.6678(4) -0.0256(5) 0.0492(12) Uani 1 1 d .
H1 H 0.5735 0.6459 -0.1236 0.059 Uiso 1 1 calc R
C2 C 0.6902(5) 0.6924(5) 0.0509(6) 0.0572(14) Uani 1 1 d .
H2 H 0.7628 0.6897 0.0169 0.069 Uiso 1 1 calc R
C3 C 0.5565(4) 0.7131(4) 0.1906(5) 0.0474(11) Uani 1 1 d .
H3 H 0.5197 0.7283 0.2722 0.057 Uiso 1 1 calc R
C4 C 0.7588(5) 0.7525(5) 0.3140(6) 0.0646(15) Uani 1 1 d .
H4A H 0.7790 0.6831 0.3259 0.078 Uiso 1 1 calc R
H4B H 0.7135 0.7548 0.4008 0.078 Uiso 1 1 calc R
C5 C 0.8852(5) 0.8813(4) 0.2998(5) 0.0474(11) Uani 1 1 d .
C6 C 1.0023(4) 0.8850(4) 0.2979(5) 0.0480(11) Uani 1 1 d .
H6 H 1.0044 0.8076 0.2952 0.058 Uiso 1 1 calc R

loop_
_atom_site_aniso_label
_atom_site_aniso_U_11
_atom_site_aniso_U_22
_atom_site_aniso_U_33
_atom_site_aniso_U_23
_atom_site_aniso_U_13
_atom_site_aniso_U_12
Mo1 0.0586(4) 0.0586(4) 0.0388(4) 0.000 0.000 0.02929(19)
Zn1 0.0419(4) 0.0419(4) 0.0410(5) 0.000 0.000 0.02093(19)
O1 0.104(4) 0.104(4) 0.037(4) 0.000 0.000 0.0519(19)
O2 0.127(5) 0.341(12) 0.104(5) -0.008(6) 0.029(4) 0.140(7)
O3 0.139(5) 0.110(4) 0.098(4) -0.021(3) 0.003(3) 0.057(4)
N1 0.0378(18) 0.0357(18) 0.049(2) -0.0021(16) 0.0041(17) 0.0177(15)
N2 0.038(2) 0.039(2) 0.057(2) 0.0091(18) -0.0016(18) 0.0144(16)
C1 0.050(3) 0.045(3) 0.053(3) -0.012(2) 0.005(2) 0.024(2)
C2 0.051(3) 0.050(3) 0.078(4) -0.010(3) 0.005(3) 0.031(2)
C3 0.040(2) 0.046(3) 0.045(3) 0.004(2) 0.010(2) 0.014(2)
C4 0.052(3) 0.054(3) 0.072(4) 0.019(3) -0.012(3) 0.015(2)
C5 0.048(2) 0.043(2) 0.048(3) 0.011(2) -0.010(2) 0.020(2)
C6 0.053(3) 0.045(2) 0.048(3) -0.007(2) -0.014(2) 0.026(2)

loop_
_atom_type_symbol
_atom_type_description
_atom_type_scat_dispersion_real
_atom_type_scat_dispersion_imag
_atom_type_scat_source
C C 0.0033 0.0016 'International Tables Vol C Tables 4.2.6.8 and 6.1.1.4'
H H 0.0000 0.0000 'International Tables Vol C Tables 4.2.6.8 and 6.1.1.4'
Mo Mo -1.6832 0.6857 'International Tables Vol C Tables 4.2.6.8 and 6.1.1.4'
N N 0.0061 0.0033 'International Tables Vol C Tables 4.2.6.8 and 6.1.1.4'
O O 0.0106 0.0060 'International Tables Vol C Tables 4.2.6.8 and 6.1.1.4'
Zn Zn 0.2839 1.4301 'International Tables Vol C Tables 4.2.6.8 and 6.1.1.4'

loop_
_geom_angle_atom_site_label_1
_geom_angle_atom_site_label_2
_geom_angle_atom_site_label_3
_geom_angle
_geom_angle_site_symmetry_1
_geom_angle_site_symmetry_3
O2 Mo1 O1 111.1(2) . .
O2 Mo1 O1 111.1(2) 3_565 .
O2 Mo1 O1 111.1(2) 2_665 .
O2 Mo1 O2 107.8(3) 3_565 .
O2 Mo1 O2 107.8(3) 2_665 .
O2 Mo1 O2 107.8(3) 2_665 3_565
O1 Zn1 N1 107.59(11) . 2_665
O1 Zn1 N1 107.59(11) . 3_565
O1 Zn1 N1 107.59(11) . .
N1 Zn1 N1 111.28(10) 2_665 3_565
N1 Zn1 N1 111.28(10) 2_665 .
N1 Zn1 N1 111.28(10) 3_565 .
Mo1 O1 Zn1 180.0 . .
H3A O3 H3B 107.3 . .
C1 N1 Zn1 124.7(3) . .
C3 N1 Zn1 129.4(3) . .
C3 N1 C1 105.5(4) . .
C2 N2 C4 127.8(4) . .
C3 N2 C2 106.1(4) . .
C3 N2 C4 126.0(4) . .
N1 C1 H1 125.7 . .
C2 C1 N1 108.6(4) . .
C2 C1 H1 125.7 . .
N2 C2 H2 126.1 . .
C1 C2 N2 107.8(4) . .
C1 C2 H2 126.1 . .
N1 C3 N2 112.0(4) . .
N1 C3 H3 124.0 . .
N2 C3 H3 124.0 . .
N2 C4 H4A 108.9 . .
N2 C4 H4B 108.9 . .
N2 C4 C5 113.4(4) . .
H4A C4 H4B 107.7 . .
C5 C4 H4A 108.9 . .
C5 C4 H4B 108.9 . .
C6 C5 C4 119.8(5) 3_675 .
C6 C5 C4 120.6(4) . .
C6 C5 C6 119.4(5) . 3_675
C5 C6 C5 120.5(5) . 2_765
C5 C6 H6 119.7 . .
C5 C6 H6 119.7 2_765 .

loop_
_geom_bond_atom_site_label_1
_geom_bond_atom_site_label_2
_geom_bond_distance
_geom_bond_site_symmetry_2
Mo1 O1 1.708(6) .
Mo1 O2 1.686(6) 3_565
Mo1 O2 1.686(6) 2_665
Mo1 O2 1.686(6) .
Zn1 O1 1.917(6) .
Zn1 N1 1.990(4) 2_665
Zn1 N1 1.990(4) 3_565
Zn1 N1 1.990(4) .
O3 H3A 0.8495 .
O3 H3B 0.8500 .
N1 C1 1.379(6) .
N1 C3 1.304(6) .
N2 C2 1.368(6) .
N2 C3 1.318(6) .
N2 C4 1.460(6) .
C1 H1 0.9300 .
C1 C2 1.318(7) .
C2 H2 0.9300 .
C3 H3 0.9300 .
C4 H4A 0.9700 .
C4 H4B 0.9700 .
C4 C5 1.517(7) .
C5 C6 1.365(6) .
C5 C6 1.394(6) 3_675
C6 C5 1.394(6) 2_765
C6 H6 0.9300 .

loop_
_geom_hbond_atom_site_label_D
_geom_hbond_atom_site_label_H
_geom_hbond_atom_site_label_A
_geom_hbond_distance_DH
_geom_hbond_distance_HA
_geom_hbond_distance_DA
_geom_hbond_angle_DHA
_geom_hbond_site_symmetry_A
O3 H3A O2 0.85 1.87 2.716(10) 179.4 4_665
O3 H3B O2 0.85 2.52 3.268(11) 147.1 3_566
